data_2219370
loop_
_publ_author_name
'Luna-Ram\'irez, Karen S.'
'Bern\`es, Sylvain'
'Gasque, Laura'

_publ_section_title
;[\m-2,8-Dimethyl-1,4,5,6,7,10,11,12-octahydrodiimidazo[4,5-<i>h</i>;4',5'-<i>c</i>][1,6]diazecine-5,11-diacetato]bis[diaquanitratocopper(II)]
 trihydrate
;
_journal_coeditor_code HY2146
_journal_issue 9
_journal_name_full 'Acta Crystallographica Section E'
_journal_page_first m1135
_journal_page_last m1136
_journal_paper_doi 10.1107/S1600536808023969
_journal_volume 64
_journal_year 2008
_chemical_formula_iupac '[Cu2 (C16 H20 N6 O4) (N O3)2 (H2 O)4], 3H2 O'
_chemical_formula_moiety 'C16 H28 Cu2 N8 O14, 3(H2 O)'
_chemical_formula_sum 'C16 H34 Cu2 N8 O17'
_chemical_formula_weight 737.59
_chemical_name_systematic
;[\m-2,8-Dimethyl-1,4,5,6,7,10,11,12-octahydrodiimidazo\[4,5-<i>h</i>;4',5'-
<i>c</i>][1,6]diazecine-5,11-diacetato]bis[diaquanitratocopper(II)]
 trihydrate
;
_space_group_IT_number 2
_symmetry_cell_setting triclinic
_symmetry_space_group_name_Hall '-P 1'
_symmetry_space_group_name_H-M 'P -1'
_atom_sites_solution_hydrogens geom
_atom_sites_solution_primary direct
_atom_sites_solution_secondary difmap
_audit_creation_method SHELXL-97
_cell_angle_alpha 91.802(10)
_cell_angle_beta 93.479(9)
_cell_angle_gamma 114.023(11)
_cell_formula_units_Z 2
_cell_length_a 7.7983(9)
_cell_length_b 8.7523(11)
_cell_length_c 22.509(2)
_cell_measurement_reflns_used 74
_cell_measurement_temperature 296.0(10)
_cell_measurement_theta_max 12.49
_cell_measurement_theta_min 3.77
_cell_volume 1398.0(3)
_computing_cell_refinement 'XSCANS (Siemens, 1996)'
_computing_data_collection 'XSCANS (Siemens, 1996)'
_computing_data_reduction 'XSCANS (Siemens, 1996)'
_computing_molecular_graphics 'Mercury (Macrae <i>et al.</i>,  2006)'
_computing_publication_material 'SHELXL97 (Sheldrick, 2008)'
_computing_structure_refinement 'SHELXL97 (Sheldrick, 2008)'
_computing_structure_solution 'SHELXS97 (Sheldrick, 2008)'
_diffrn_ambient_temperature 296.0(10)
_diffrn_measured_fraction_theta_full 0.995
_diffrn_measured_fraction_theta_max 0.995
_diffrn_measurement_device_type 'Bruker P4'
_diffrn_measurement_method 2\q/\w
_diffrn_radiation_monochromator graphite
_diffrn_radiation_source 'fine-focus sealed tube'
_diffrn_radiation_type MoK\a
_diffrn_radiation_wavelength 0.71073
_diffrn_reflns_av_R_equivalents 0.0284
_diffrn_reflns_av_sigmaI/netI 0.0392
_diffrn_reflns_limit_h_max 7
_diffrn_reflns_limit_h_min -9
_diffrn_reflns_limit_k_max 11
_diffrn_reflns_limit_k_min -10
_diffrn_reflns_limit_l_max 29
_diffrn_reflns_limit_l_min -29
_diffrn_reflns_number 12145
_diffrn_reflns_theta_full 27.50
_diffrn_reflns_theta_max 27.50
_diffrn_reflns_theta_min 2.55
_diffrn_standards_decay_% 2.5
_diffrn_standards_interval_count 97
_diffrn_standards_number 3
_exptl_absorpt_coefficient_mu 1.613
_exptl_absorpt_correction_T_max 0.750
_exptl_absorpt_correction_T_min 0.638
_exptl_absorpt_correction_type psi-scan
_exptl_absorpt_process_details '(XSCANS; Siemens, 1996)'
_exptl_crystal_colour blue
_exptl_crystal_density_diffrn 1.752
_exptl_crystal_density_method 'not measured'
_exptl_crystal_description prism
_exptl_crystal_F_000 760
_exptl_crystal_size_max 0.24
_exptl_crystal_size_mid 0.20
_exptl_crystal_size_min 0.18
_refine_diff_density_max 0.503
_refine_diff_density_min -0.477
_refine_ls_extinction_coef 0.0028(5)
_refine_ls_extinction_expression Fc^*^=kFc[1+0.001xFc^2^\l^3^/sin(2\q)]^-1/4^
_refine_ls_extinction_method 'SHELXL97 (Sheldrick, 2008)'
_refine_ls_goodness_of_fit_ref 1.023
_refine_ls_hydrogen_treatment mixed
_refine_ls_matrix_type full
_refine_ls_number_constraints 0
_refine_ls_number_parameters 433
_refine_ls_number_reflns 6396
_refine_ls_number_restraints 22
_refine_ls_restrained_S_all 1.022
_refine_ls_R_factor_all 0.0435
_refine_ls_R_factor_gt 0.0305
_refine_ls_shift/su_max 0.002
_refine_ls_shift/su_mean 0.000
_refine_ls_structure_factor_coef Fsqd
_refine_ls_weighting_details 'calc w=1/[\s^2^(Fo^2^)+(0.0357P)^2^+0.6951P] where P=(Fo^2^+2Fc^2^)/3'
_refine_ls_weighting_scheme calc
_refine_ls_wR_factor_gt 0.0753
_refine_ls_wR_factor_ref 0.0823
_reflns_number_gt 5139
_reflns_number_total 6396
_reflns_threshold_expression I>2\s(I)
_cod_data_source_file hy2146.cif
_cod_data_source_block I
_cod_depositor_comments
;
The following automatic conversions were performed:
'_symmetry_cell_setting' value 'Triclinic' changed to 'triclinic'
according to '/home/saulius/struct/CIF-dictionaries/cif_core.dic'
dictionary named 'cif_core.dic' version 2.4.1 from 2010-06-29.

Automatic conversion script
Id: cif_fix_enum 1527 2010-12-29 10:47:43Z saulius 

The following automatic conversions were performed:

'_symmetry_cell_setting' value 'Triclinic' changed to 'triclinic'
according to /home/saulius/struct/CIF-dictionaries/cif_core.dic
dictionary named 'cif_core.dic' version 2.4.1 from 2010-06-29.

Automatic conversion script
Id: cif_fix_values 1715 2011-07-08 13:25:40Z adriana 
;
_cod_database_code 2219370
_cod_database_fobs_code 2219370

loop_
_symmetry_equiv_pos_as_xyz
'x, y, z'
'-x, -y, -z'

loop_
_atom_site_type_symbol
_atom_site_label
_atom_site_fract_x
_atom_site_fract_y
_atom_site_fract_z
_atom_site_U_iso_or_equiv
_atom_site_adp_type
_atom_site_calc_flag
_atom_site_refinement_flags
_atom_site_occupancy
Cu Cu1 0.08644(4) 0.89792(3) 0.348009(11) 0.02579(9) Uani d . 1
N N1 -0.0982(3) 0.7671(2) 0.40361(8) 0.0248(4) Uani d . 1
C C2 -0.1523(3) 0.6214(3) 0.42879(10) 0.0256(4) Uani d . 1
N N3 -0.2240(3) 0.6329(2) 0.48134(8) 0.0258(4) Uani d . 1
H H3A -0.2680 0.5535 0.5052 0.031 Uiso calc R 1
C C4 -0.2147(3) 0.7941(3) 0.49036(9) 0.0238(4) Uani d . 1
C C5 -0.1392(3) 0.8745(3) 0.44130(9) 0.0231(4) Uani d . 1
C C6 -0.0845(3) 1.0489(3) 0.42218(9) 0.0234(4) Uani d . 1
H H6A -0.0850 1.1228 0.4551 0.028 Uiso calc R 1
H H6B -0.1710 1.0513 0.3898 0.028 Uiso calc R 1
N N7 0.1104(3) 1.1013(2) 0.40212(8) 0.0236(4) Uani d . 1
C C8 0.1656(3) 1.2389(3) 0.36114(10) 0.0275(5) Uani d . 1
H H8A 0.2246 1.3460 0.3838 0.033 Uiso calc R 1
H H8B 0.0550 1.2358 0.3380 0.033 Uiso calc R 1
C C9 0.3037(3) 1.2185(3) 0.31942(10) 0.0294(5) Uani d . 1
O O10 0.2858(2) 1.06789(19) 0.30833(7) 0.0303(3) Uani d . 1
O O11 0.4199(3) 1.3415(2) 0.29801(9) 0.0502(5) Uani d . 1
C C12 -0.1377(4) 0.4685(3) 0.40444(12) 0.0388(6) Uani d . 1
H H12A -0.0285 0.4996 0.3822 0.058 Uiso calc R 1
H H12B -0.2484 0.4038 0.3787 0.058 Uiso calc R 1
H H12C -0.1267 0.4028 0.4366 0.058 Uiso calc R 1
C C13 -0.2580(3) 0.8638(3) 0.54610(9) 0.0262(4) Uani d . 1
H H13A -0.3785 0.7852 0.5578 0.031 Uiso calc R 1
H H13B -0.2700 0.9673 0.5377 0.031 Uiso calc R 1
O O14 0.0602(3) 0.7270(2) 0.28594(7) 0.0337(4) Uani d D 1
H H14A -0.048(2) 0.651(3) 0.2794(12) 0.051 Uiso d D 1
H H14B 0.087(4) 0.770(3) 0.2528(7) 0.051 Uiso d D 1
O O15 -0.1735(3) 0.9468(2) 0.28392(8) 0.0421(4) Uani d D 1
H H15A -0.126(4) 0.955(4) 0.2509(8) 0.063 Uiso d D 1
H H15B -0.263(3) 0.851(2) 0.2816(14) 0.063 Uiso d D 1
Cu Cu2 0.35494(4) 0.83718(3) 0.145370(11) 0.02455(8) Uani d . 1
N N21 0.5757(3) 0.8507(2) 0.10232(8) 0.0246(4) Uani d . 1
C C22 0.6423(3) 0.7446(3) 0.08044(10) 0.0273(5) Uani d . 1
N N23 0.7269(3) 0.8023(2) 0.03001(8) 0.0258(4) Uani d . 1
H H23A 0.7806 0.7542 0.0086 0.031 Uiso calc R 1
C C24 0.7128(3) 0.9526(3) 0.01846(9) 0.0225(4) Uani d . 1
C C25 0.6218(3) 0.9813(3) 0.06424(9) 0.0218(4) Uani d . 1
C C26 0.5580(3) 1.1153(3) 0.08005(9) 0.0225(4) Uani d . 1
H H26A 0.5708 1.1879 0.0474 0.027 Uiso calc R 1
H H26B 0.6314 1.1827 0.1152 0.027 Uiso calc R 1
N N27 0.3561(2) 1.0257(2) 0.09200(7) 0.0213(3) Uani d . 1
C C28 0.2817(3) 1.1241(3) 0.12900(10) 0.0267(5) Uani d . 1
H H28A 0.2282 1.1836 0.1036 0.032 Uiso calc R 1
H H28B 0.3831 1.2059 0.1552 0.032 Uiso calc R 1
C C29 0.1307(3) 1.0060(3) 0.16603(10) 0.0278(5) Uani d . 1
O O30 0.1386(2) 0.86562(19) 0.17597(7) 0.0293(3) Uani d . 1
O O31 0.0133(3) 1.0514(2) 0.18558(8) 0.0415(4) Uani d . 1
C C32 0.6350(4) 0.5899(3) 0.10759(12) 0.0416(6) Uani d . 1
H H32A 0.5864 0.5831 0.1460 0.062 Uiso calc R 1
H H32B 0.7595 0.5927 0.1119 0.062 Uiso calc R 1
H H32C 0.5544 0.4937 0.0823 0.062 Uiso calc R 1
C C33 0.7703(3) 1.0501(3) -0.03551(9) 0.0248(4) Uani d . 1
H H33A 0.8968 1.0630 -0.0427 0.030 Uiso calc R 1
H H33B 0.7751 1.1612 -0.0272 0.030 Uiso calc R 1
O O34 0.3272(3) 0.6462(2) 0.19384(8) 0.0351(4) Uani d D 1
H H34A 0.222(2) 0.564(3) 0.1904(12) 0.053 Uiso d D 1
H H34B 0.364(4) 0.668(4) 0.2303(6) 0.053 Uiso d D 1
O O35 0.5368(3) 1.0386(2) 0.22603(8) 0.0393(4) Uani d D 1
H H35A 0.466(3) 1.044(4) 0.2520(10) 0.059 Uiso d D 1
H H35B 0.628(3) 1.029(4) 0.2450(12) 0.059 Uiso d D 1
N N41 0.3385(3) 0.7364(2) 0.43818(9) 0.0332(4) Uani d . 1
O O41 0.2854(4) 0.7699(3) 0.48506(9) 0.0635(6) Uani d . 1
O O42 0.3741(3) 0.6098(2) 0.43267(9) 0.0426(4) Uani d . 1
O O43 0.3583(3) 0.8284(3) 0.39489(8) 0.0487(5) Uani d . 1
N N51 0.1540(3) 0.4932(2) 0.04767(9) 0.0320(4) Uani d . 1
O O51 0.2721(3) 0.5612(3) 0.01204(9) 0.0540(5) Uani d . 1
O O52 0.0845(3) 0.3372(2) 0.05034(9) 0.0449(5) Uani d . 1
O O53 0.1045(3) 0.5808(2) 0.08235(8) 0.0425(4) Uani d . 1
O O61 0.7678(4) 0.4526(3) 0.24970(14) 0.0846(10) Uani d D 1
H H61A 0.657(3) 0.398(5) 0.259(2) 0.127 Uiso d D 1
H H61B 0.819(4) 0.384(3) 0.250(2) 0.127 Uiso d D 1
O O62 -0.0134(3) 0.3570(2) 0.17744(9) 0.0484(5) Uani d D 1
H H62A -0.015(5) 0.260(2) 0.1804(14) 0.073 Uiso d D 1
H H62B -0.006(5) 0.371(4) 0.1406(6) 0.073 Uiso d D 1
O O63 0.4948(3) 0.6773(2) 0.30304(8) 0.0404(4) Uani d D 1
H H63A 0.477(5) 0.5775(18) 0.3072(14) 0.061 Uiso d D 1
H H63B 0.448(5) 0.709(4) 0.3310(11) 0.061 Uiso d D 1

loop_
_atom_site_aniso_label
_atom_site_aniso_U_11
_atom_site_aniso_U_22
_atom_site_aniso_U_33
_atom_site_aniso_U_12
_atom_site_aniso_U_13
_atom_site_aniso_U_23
Cu1 0.03386(16) 0.02060(13) 0.02290(14) 0.00971(11) 0.01201(11) 0.00325(10)
N1 0.0294(10) 0.0231(9) 0.0225(9) 0.0105(8) 0.0069(7) 0.0032(7)
C2 0.0292(11) 0.0233(10) 0.0246(11) 0.0104(9) 0.0057(9) 0.0047(8)
N3 0.0300(10) 0.0217(9) 0.0246(9) 0.0082(7) 0.0082(7) 0.0066(7)
C4 0.0232(10) 0.0216(10) 0.0250(10) 0.0069(8) 0.0054(8) 0.0026(8)
C5 0.0225(10) 0.0228(10) 0.0233(10) 0.0081(8) 0.0043(8) 0.0021(8)
C6 0.0256(11) 0.0249(10) 0.0220(10) 0.0119(9) 0.0060(8) 0.0038(8)
N7 0.0294(10) 0.0211(8) 0.0214(9) 0.0103(7) 0.0089(7) 0.0046(7)
C8 0.0361(12) 0.0221(10) 0.0256(11) 0.0117(9) 0.0111(9) 0.0064(8)
C9 0.0338(12) 0.0280(11) 0.0265(11) 0.0114(10) 0.0102(9) 0.0064(9)
O10 0.0363(9) 0.0257(8) 0.0298(8) 0.0116(7) 0.0150(7) 0.0051(6)
O11 0.0573(12) 0.0308(9) 0.0619(13) 0.0124(9) 0.0368(10) 0.0140(9)
C12 0.0554(16) 0.0271(12) 0.0382(14) 0.0197(11) 0.0143(12) 0.0054(10)
C13 0.0254(11) 0.0285(11) 0.0248(11) 0.0101(9) 0.0085(8) 0.0034(8)
O14 0.0437(10) 0.0272(8) 0.0259(8) 0.0088(7) 0.0127(7) 0.0000(7)
O15 0.0395(11) 0.0469(11) 0.0327(9) 0.0092(8) 0.0114(8) 0.0047(8)
Cu2 0.02862(15) 0.02653(14) 0.02214(14) 0.01350(11) 0.00965(10) 0.00828(10)
N21 0.0261(9) 0.0271(9) 0.0228(9) 0.0123(8) 0.0054(7) 0.0070(7)
C22 0.0281(11) 0.0315(11) 0.0257(11) 0.0148(9) 0.0056(9) 0.0064(9)
N23 0.0288(10) 0.0296(9) 0.0242(9) 0.0163(8) 0.0076(7) 0.0040(7)
C24 0.0211(10) 0.0252(10) 0.0218(10) 0.0098(8) 0.0032(8) 0.0037(8)
C25 0.0205(10) 0.0237(10) 0.0209(10) 0.0086(8) 0.0026(8) 0.0044(8)
C26 0.0230(10) 0.0224(10) 0.0220(10) 0.0085(8) 0.0055(8) 0.0035(8)
N27 0.0230(9) 0.0220(8) 0.0201(8) 0.0097(7) 0.0067(7) 0.0032(7)
C28 0.0314(12) 0.0297(11) 0.0243(10) 0.0166(9) 0.0099(9) 0.0052(9)
C29 0.0300(12) 0.0333(12) 0.0226(11) 0.0145(10) 0.0075(9) 0.0046(9)
O30 0.0343(9) 0.0302(8) 0.0265(8) 0.0146(7) 0.0128(6) 0.0076(6)
O31 0.0460(11) 0.0491(11) 0.0446(10) 0.0310(9) 0.0265(8) 0.0172(8)
C32 0.0576(17) 0.0428(14) 0.0415(14) 0.0350(13) 0.0172(12) 0.0187(12)
C33 0.0215(10) 0.0290(11) 0.0228(10) 0.0083(9) 0.0061(8) 0.0053(8)
O34 0.0404(10) 0.0308(9) 0.0314(9) 0.0109(7) 0.0053(7) 0.0111(7)
O35 0.0399(10) 0.0510(11) 0.0328(9) 0.0241(9) 0.0069(8) 0.0005(8)
N41 0.0346(11) 0.0308(10) 0.0348(11) 0.0136(9) 0.0039(9) 0.0068(8)
O41 0.1023(19) 0.0726(15) 0.0410(12) 0.0576(14) 0.0303(12) 0.0161(10)
O42 0.0498(11) 0.0284(9) 0.0530(11) 0.0177(8) 0.0129(9) 0.0093(8)
O43 0.0711(14) 0.0503(11) 0.0392(10) 0.0368(11) 0.0161(9) 0.0207(9)
N51 0.0358(11) 0.0319(10) 0.0311(10) 0.0174(9) -0.0023(8) -0.0005(8)
O51 0.0574(13) 0.0541(12) 0.0461(12) 0.0165(10) 0.0171(10) 0.0033(9)
O52 0.0558(12) 0.0292(9) 0.0502(11) 0.0183(8) 0.0008(9) 0.0021(8)
O53 0.0532(12) 0.0388(10) 0.0416(10) 0.0249(9) 0.0074(9) -0.0008(8)
O61 0.0627(16) 0.0583(15) 0.101(2) -0.0102(12) 0.0429(15) -0.0296(15)
O62 0.0574(12) 0.0403(11) 0.0497(12) 0.0196(10) 0.0189(10) 0.0102(9)
O63 0.0469(11) 0.0366(10) 0.0365(10) 0.0144(9) 0.0103(8) 0.0094(8)

loop_
_atom_type_symbol
_atom_type_description
_atom_type_scat_dispersion_real
_atom_type_scat_dispersion_imag
_atom_type_scat_source
C C 0.0033 0.0016 'International Tables Vol C Tables 4.2.6.8 and 6.1.1.4'
H H 0.0000 0.0000 'International Tables Vol C Tables 4.2.6.8 and 6.1.1.4'
N N 0.0061 0.0033 'International Tables Vol C Tables 4.2.6.8 and 6.1.1.4'
O O 0.0106 0.0060 'International Tables Vol C Tables 4.2.6.8 and 6.1.1.4'
Cu Cu 0.3201 1.2651 'International Tables Vol C Tables 4.2.6.8 and 6.1.1.4'

loop_
_geom_angle_atom_site_label_1
_geom_angle_atom_site_label_2
_geom_angle_atom_site_label_3
_geom_angle_site_symmetry_1
_geom_angle_site_symmetry_3
_geom_angle
O10 Cu1 O14 . . 91.21(7)
O10 Cu1 N1 . . 166.48(7)
O14 Cu1 N1 . . 102.13(7)
O10 Cu1 N7 . . 82.87(7)
O14 Cu1 N7 . . 170.59(7)
N1 Cu1 N7 . . 84.17(7)
O10 Cu1 O15 . . 91.86(7)
O14 Cu1 O15 . . 86.02(7)
N1 Cu1 O15 . . 91.24(7)
N7 Cu1 O15 . . 86.87(7)
O10 Cu1 O43 . . 84.37(7)
O14 Cu1 O43 . . 84.84(7)
N1 Cu1 O43 . . 94.57(7)
N7 Cu1 O43 . . 101.77(7)
O15 Cu1 O43 . . 170.03(6)
C2 N1 C5 . . 106.92(17)
C2 N1 Cu1 . . 139.08(15)
C5 N1 Cu1 . . 109.98(13)
N1 C2 N3 . . 109.50(18)
N1 C2 C12 . . 126.2(2)
N3 C2 C12 . . 124.3(2)
C2 N3 C4 . . 108.79(17)
C5 C4 N3 . . 105.16(18)
C5 C4 C13 . . 128.95(19)
N3 C4 C13 . . 125.51(19)
C4 C5 N1 . . 109.61(18)
C4 C5 C6 . . 134.29(19)
N1 C5 C6 . . 116.00(18)
C5 C6 N7 . . 105.46(16)
C8 N7 C6 . . 114.66(17)
C8 N7 C13 . 2_576 111.73(17)
C6 N7 C13 . 2_576 112.48(16)
C8 N7 Cu1 . . 102.92(12)
C6 N7 Cu1 . . 102.80(12)
C13 N7 Cu1 2_576 . 111.46(13)
N7 C8 C9 . . 108.93(17)
O11 C9 O10 . . 124.0(2)
O11 C9 C8 . . 120.1(2)
O10 C9 C8 . . 115.84(19)
C9 O10 Cu1 . . 114.73(14)
C4 C13 N7 . 2_576 113.84(18)
O30 Cu2 O34 . . 94.11(7)
O30 Cu2 N21 . . 166.65(7)
O34 Cu2 N21 . . 99.21(7)
O30 Cu2 N27 . . 82.21(7)
O34 Cu2 N27 . . 174.38(7)
N21 Cu2 N27 . . 84.44(7)
O30 Cu2 O35 . . 84.72(7)
O34 Cu2 O35 . . 92.25(7)
N21 Cu2 O35 . . 95.62(7)
N27 Cu2 O35 . . 91.64(7)
O30 Cu2 O53 . . 85.36(6)
O34 Cu2 O53 . . 76.31(7)
N21 Cu2 O53 . . 96.84(7)
N27 Cu2 O53 . . 99.08(6)
O35 Cu2 O53 . . 164.27(6)
C22 N21 C25 . . 106.61(17)
C22 N21 Cu2 . . 137.21(15)
C25 N21 Cu2 . . 109.28(13)
N21 C22 N23 . . 109.61(19)
N21 C22 C32 . . 126.3(2)
N23 C22 C32 . . 124.1(2)
C22 N23 C24 . . 108.84(18)
C25 C24 N23 . . 104.89(18)
C25 C24 C33 . . 128.23(19)
N23 C24 C33 . . 126.66(19)
C24 C25 N21 . . 110.02(18)
C24 C25 C26 . . 134.12(19)
N21 C25 C26 . . 115.81(17)
C25 C26 N27 . . 105.47(16)
C28 N27 C26 . . 114.94(16)
C28 N27 C33 . 2_675 111.27(17)
C26 N27 C33 . 2_675 112.37(15)
C28 N27 Cu2 . . 104.14(12)
C26 N27 Cu2 . . 103.68(12)
C33 N27 Cu2 2_675 . 109.74(12)
N27 C28 C29 . . 109.37(17)
O31 C29 O30 . . 124.2(2)
O31 C29 C28 . . 119.3(2)
O30 C29 C28 . . 116.51(19)
C29 O30 Cu2 . . 114.94(14)
C24 C33 N27 . 2_675 115.46(17)
O41 N41 O42 . . 120.3(2)
O41 N41 O43 . . 120.8(2)
O42 N41 O43 . . 118.9(2)
N41 O43 Cu1 . . 122.73(16)
O51 N51 O52 . . 120.4(2)
O51 N51 O53 . . 120.0(2)
O52 N51 O53 . . 119.5(2)
N51 O53 Cu2 . . 120.63(15)
C2 N3 H3A . . 125.6
C4 N3 H3A . . 125.6
C5 C6 H6A . . 110.6
N7 C6 H6A . . 110.6
C5 C6 H6B . . 110.6
N7 C6 H6B . . 110.6
H6A C6 H6B . . 108.8
N7 C8 H8A . . 109.9
C9 C8 H8A . . 109.9
N7 C8 H8B . . 109.9
C9 C8 H8B . . 109.9
H8A C8 H8B . . 108.3
C2 C12 H12A . . 109.5
C2 C12 H12B . . 109.5
H12A C12 H12B . . 109.5
C2 C12 H12C . . 109.5
H12A C12 H12C . . 109.5
H12B C12 H12C . . 109.5
C4 C13 H13A . . 108.8
N7 C13 H13A 2_576 . 108.8
C4 C13 H13B . . 108.8
N7 C13 H13B 2_576 . 108.8
H13A C13 H13B . . 107.7
Cu1 O14 H14A . . 115.2(19)
Cu1 O14 H14B . . 111(2)
H14A O14 H14B . . 105(2)
Cu1 O15 H15A . . 98(2)
Cu1 O15 H15B . . 102(2)
H15A O15 H15B . . 105(2)
C22 N23 H23A . . 125.6
C24 N23 H23A . . 125.6
C25 C26 H26A . . 110.6
N27 C26 H26A . . 110.6
C25 C26 H26B . . 110.6
N27 C26 H26B . . 110.6
H26A C26 H26B . . 108.8
N27 C28 H28A . . 109.8
C29 C28 H28A . . 109.8
N27 C28 H28B . . 109.8
C29 C28 H28B . . 109.8
H28A C28 H28B . . 108.2
C22 C32 H32A . . 109.5
C22 C32 H32B . . 109.5
H32A C32 H32B . . 109.5
C22 C32 H32C . . 109.5
H32A C32 H32C . . 109.5
H32B C32 H32C . . 109.5
C24 C33 H33A . . 108.4
N27 C33 H33A 2_675 . 108.4
C24 C33 H33B . . 108.4
N27 C33 H33B 2_675 . 108.4
H33A C33 H33B . . 107.5
Cu2 O34 H34A . . 117(2)
Cu2 O34 H34B . . 117(2)
H34A O34 H34B . . 109(2)
Cu2 O35 H35A . . 110(2)
Cu2 O35 H35B . . 121(2)
H35A O35 H35B . . 105(2)
H61A O61 H61B . . 106(2)
H62A O62 H62B . . 103(2)
H63A O63 H63B . . 108(2)

loop_
_geom_bond_atom_site_label_1
_geom_bond_atom_site_label_2
_geom_bond_site_symmetry_2
_geom_bond_distance
_geom_bond_publ_flag
Cu1 O10 . 1.9484(16) yes
Cu1 O14 . 1.9533(16) yes
Cu1 N1 . 1.9789(18) yes
Cu1 N7 . 2.0619(17) yes
Cu1 O15 . 2.601(2) yes
Cu1 O43 . 2.607(2) yes
N1 C2 . 1.327(3) ?
N1 C5 . 1.390(3) ?
C2 N3 . 1.357(3) ?
C2 C12 . 1.480(3) ?
N3 C4 . 1.391(3) ?
C4 C5 . 1.361(3) ?
C4 C13 . 1.494(3) ?
C5 C6 . 1.493(3) ?
C6 N7 . 1.501(3) ?
N7 C8 . 1.477(3) ?
N7 C13 2_576 1.519(3) ?
C8 C9 . 1.530(3) ?
C9 O11 . 1.226(3) ?
C9 O10 . 1.282(3) ?
C13 N7 2_576 1.519(3) ?
Cu2 O30 . 1.9632(15) yes
Cu2 O34 . 1.9697(17) yes
Cu2 N21 . 1.9903(18) yes
Cu2 N27 . 2.0690(17) yes
Cu2 O35 . 2.4221(19) yes
Cu2 O53 . 2.5994(19) yes
N21 C22 . 1.330(3) ?
N21 C25 . 1.391(3) ?
C22 N23 . 1.355(3) ?
C22 C32 . 1.484(3) ?
N23 C24 . 1.395(3) ?
C24 C25 . 1.359(3) ?
C24 C33 . 1.492(3) ?
C25 C26 . 1.490(3) ?
C26 N27 . 1.492(3) ?
N27 C28 . 1.480(3) ?
N27 C33 2_675 1.514(3) ?
C28 C29 . 1.527(3) ?
C29 O31 . 1.234(3) ?
C29 O30 . 1.281(3) ?
C33 N27 2_675 1.514(3) ?
N41 O41 . 1.226(3) ?
N41 O42 . 1.251(3) ?
N41 O43 . 1.260(3) ?
N51 O51 . 1.233(3) ?
N51 O52 . 1.253(3) ?
N51 O53 . 1.259(3) ?
N3 H3A . 0.8600 ?
C6 H6A . 0.9700 ?
C6 H6B . 0.9700 ?
C8 H8A . 0.9700 ?
C8 H8B . 0.9700 ?
C12 H12A . 0.9600 ?
C12 H12B . 0.9600 ?
C12 H12C . 0.9600 ?
C13 H13A . 0.9700 ?
C13 H13B . 0.9700 ?
O14 H14A . 0.840(10) ?
O14 H14B . 0.850(10) ?
O15 H15A . 0.840(10) ?
O15 H15B . 0.840(10) ?
N23 H23A . 0.8600 ?
C26 H26A . 0.9700 ?
C26 H26B . 0.9700 ?
C28 H28A . 0.9700 ?
C28 H28B . 0.9700 ?
C32 H32A . 0.9600 ?
C32 H32B . 0.9600 ?
C32 H32C . 0.9600 ?
C33 H33A . 0.9700 ?
C33 H33B . 0.9700 ?
O34 H34A . 0.840(10) ?
O34 H34B . 0.840(10) ?
O35 H35A . 0.84(3) ?
O35 H35B . 0.84(3) ?
O61 H61A . 0.84(3) ?
O61 H61B . 0.85(3) ?
O62 H62A . 0.840(10) ?
O62 H62B . 0.840(10) ?
O63 H63A . 0.840(10) ?
O63 H63B . 0.84(3) ?

loop_
_geom_hbond_atom_site_label_D
_geom_hbond_atom_site_label_H
_geom_hbond_atom_site_label_A
_geom_hbond_site_symmetry_A
_geom_hbond_distance_DH
_geom_hbond_distance_HA
_geom_hbond_distance_DA
_geom_hbond_angle_DHA
_geom_hbond_publ_flag
N3 H3A O42 2_566 0.86 2.00 2.853(3) 172.8 yes
N23 H23A O52 2_665 0.86 2.07 2.927(3) 172.6 yes
O14 H14A O61 1_455 0.840(10) 1.810(10) 2.613(3) 158(3) yes
O14 H14B O30 . 0.850(10) 1.940(10) 2.782(2) 178(3) yes
O15 H15A O31 . 0.840(10) 1.890(10) 2.701(2) 160(3) yes
O15 H15B O63 1_455 0.840(10) 1.98(2) 2.769(3) 155(3) yes
O34 H34A O62 . 0.840(10) 1.980(10) 2.819(3) 174(3) yes
O34 H34B O63 . 0.840(10) 1.860(10) 2.665(3) 160(3) yes
O35 H35A O10 . 0.84(3) 2.02(3) 2.855(2) 174(3) yes
O35 H35B O15 1_655 0.84(3) 2.11(3) 2.938(3) 166(3) yes
O61 H61A O11 1_545 0.84(3) 1.98(2) 2.787(3) 161(4) yes
O61 H61B O62 1_655 0.85(3) 2.22(4) 2.770(3) 123(4) yes
O62 H62A O31 1_545 0.840(10) 1.940(10) 2.777(3) 173(4) yes
O62 H62B O52 . 0.840(10) 2.24(2) 3.023(3) 154(3) yes
O63 H63A O11 1_545 0.840(10) 1.930(10) 2.751(3) 167(3) yes
O63 H63B O43 . 0.84(3) 2.07(3) 2.898(3) 170(3) yes
O63 H63B O42 . 0.84(3) 2.49(2) 3.120(3) 133(3) yes

loop_
_geom_torsion_atom_site_label_1
_geom_torsion_atom_site_label_2
_geom_torsion_atom_site_label_3
_geom_torsion_atom_site_label_4
_geom_torsion_site_symmetry_1
_geom_torsion_site_symmetry_4
_geom_torsion
O10 Cu1 N1 C2 . . -126.5(3)
O14 Cu1 N1 C2 . . 44.1(2)
N7 Cu1 N1 C2 . . -143.0(2)
O15 Cu1 N1 C2 . . 130.3(2)
O43 Cu1 N1 C2 . . -41.6(2)
O10 Cu1 N1 C5 . . 26.7(4)
O14 Cu1 N1 C5 . . -162.71(14)
N7 Cu1 N1 C5 . . 10.21(14)
O15 Cu1 N1 C5 . . -76.52(14)
O43 Cu1 N1 C5 . . 111.60(14)
C5 N1 C2 N3 . . -0.7(2)
Cu1 N1 C2 N3 . . 152.96(18)
C5 N1 C2 C12 . . 179.5(2)
Cu1 N1 C2 C12 . . -26.8(4)
N1 C2 N3 C4 . . -0.2(3)
C12 C2 N3 C4 . . 179.6(2)
C2 N3 C4 C5 . . 1.1(2)
C2 N3 C4 C13 . . -172.3(2)
N3 C4 C5 N1 . . -1.5(2)
C13 C4 C5 N1 . . 171.5(2)
N3 C4 C5 C6 . . -177.7(2)
C13 C4 C5 C6 . . -4.7(4)
C2 N1 C5 C4 . . 1.4(2)
Cu1 N1 C5 C4 . . -160.57(15)
C2 N1 C5 C6 . . 178.42(19)
Cu1 N1 C5 C6 . . 16.4(2)
C4 C5 C6 N7 . . 131.6(3)
N1 C5 C6 N7 . . -44.5(2)
C5 C6 N7 C8 . . 158.05(17)
C5 C6 N7 C13 . 2_576 -72.8(2)
C5 C6 N7 Cu1 . . 47.16(17)
O10 Cu1 N7 C8 . . 31.67(14)
N1 Cu1 N7 C8 . . -152.16(14)
O15 Cu1 N7 C8 . . -60.59(13)
O43 Cu1 N7 C8 . . 114.37(13)
O10 Cu1 N7 C6 . . 151.08(13)
N1 Cu1 N7 C6 . . -32.75(13)
O15 Cu1 N7 C6 . . 58.82(12)
O43 Cu1 N7 C6 . . -126.22(12)
O10 Cu1 N7 C13 . 2_576 -88.21(13)
N1 Cu1 N7 C13 . 2_576 87.95(13)
O15 Cu1 N7 C13 . 2_576 179.52(13)
O43 Cu1 N7 C13 . 2_576 -5.51(14)
C6 N7 C8 C9 . . -149.67(18)
C13 N7 C8 C9 2_576 . 80.8(2)
Cu1 N7 C8 C9 . . -38.8(2)
N7 C8 C9 O11 . . -152.6(2)
N7 C8 C9 O10 . . 28.6(3)
O11 C9 O10 Cu1 . . -179.2(2)
C8 C9 O10 Cu1 . . -0.5(3)
O14 Cu1 O10 C9 . . 154.16(17)
N1 Cu1 O10 C9 . . -35.0(4)
N7 Cu1 O10 C9 . . -18.51(16)
O15 Cu1 O10 C9 . . 68.10(17)
O43 Cu1 O10 C9 . . -121.15(17)
C5 C4 C13 N7 . 2_576 -99.9(3)
N3 C4 C13 N7 . 2_576 71.9(3)
O30 Cu2 N21 C22 . . -141.4(3)
O34 Cu2 N21 C22 . . 34.5(2)
N27 Cu2 N21 C22 . . -141.1(2)
O35 Cu2 N21 C22 . . 127.8(2)
O53 Cu2 N21 C22 . . -42.6(2)
O30 Cu2 N21 C25 . . 4.0(4)
O34 Cu2 N21 C25 . . 179.99(14)
N27 Cu2 N21 C25 . . 4.30(14)
O35 Cu2 N21 C25 . . -86.81(14)
O53 Cu2 N21 C25 . . 102.81(14)
C25 N21 C22 N23 . . -0.5(2)
Cu2 N21 C22 N23 . . 145.56(18)
C25 N21 C22 C32 . . 176.9(2)
Cu2 N21 C22 C32 . . -37.1(4)
N21 C22 N23 C24 . . -0.5(3)
C32 C22 N23 C24 . . -178.0(2)
C22 N23 C24 C25 . . 1.3(2)
C22 N23 C24 C33 . . -173.7(2)
N23 C24 C25 N21 . . -1.6(2)
C33 C24 C25 N21 . . 173.3(2)
N23 C24 C25 C26 . . -179.1(2)
C33 C24 C25 C26 . . -4.2(4)
C22 N21 C25 C24 . . 1.3(2)
Cu2 N21 C25 C24 . . -154.94(15)
C22 N21 C25 C26 . . 179.31(18)
Cu2 N21 C25 C26 . . 23.0(2)
C24 C25 C26 N27 . . 129.3(2)
N21 C25 C26 N27 . . -48.0(2)
C25 C26 N27 C28 . . 158.64(17)
C25 C26 N27 C33 . 2_675 -72.8(2)
C25 C26 N27 Cu2 . . 45.67(16)
O30 Cu2 N27 C28 . . 30.55(13)
N21 Cu2 N27 C28 . . -149.39(14)
O35 Cu2 N27 C28 . . -53.90(13)
O53 Cu2 N27 C28 . . 114.55(13)
O30 Cu2 N27 C26 . . 151.13(12)
N21 Cu2 N27 C26 . . -28.80(12)
O35 Cu2 N27 C26 . . 66.69(12)
O53 Cu2 N27 C26 . . -124.87(12)
O30 Cu2 N27 C33 . 2_675 -88.64(13)
N21 Cu2 N27 C33 . 2_675 91.42(13)
O35 Cu2 N27 C33 . 2_675 -173.09(12)
O53 Cu2 N27 C33 . 2_675 -4.64(13)
C26 N27 C28 C29 . . -148.41(18)
C33 N27 C28 C29 2_675 . 82.4(2)
Cu2 N27 C28 C29 . . -35.70(19)
N27 C28 C29 O31 . . -158.3(2)
N27 C28 C29 O30 . . 23.4(3)
O31 C29 O30 Cu2 . . -174.47(19)
C28 C29 O30 Cu2 . . 3.7(2)
O34 Cu2 O30 C29 . . 164.11(16)
N21 Cu2 O30 C29 . . -19.9(4)
N27 Cu2 O30 C29 . . -20.16(15)
O35 Cu2 O30 C29 . . 72.23(16)
O53 Cu2 O30 C29 . . -120.00(16)
C25 C24 C33 N27 . 2_675 -101.2(3)
N23 C24 C33 N27 . 2_675 72.7(3)
O41 N41 O43 Cu1 . . -56.3(3)
O42 N41 O43 Cu1 . . 123.81(19)
O10 Cu1 O43 N41 . . 167.17(19)
O14 Cu1 O43 N41 . . -101.09(19)
N1 Cu1 O43 N41 . . 0.70(19)
N7 Cu1 O43 N41 . . 85.68(19)
O51 N51 O53 Cu2 . . -49.7(3)
O52 N51 O53 Cu2 . . 129.25(19)
O30 Cu2 O53 N51 . . 179.93(17)
O34 Cu2 O53 N51 . . -84.69(17)
N21 Cu2 O53 N51 . . 13.17(18)
N27 Cu2 O53 N51 . . 98.60(17)
O35 Cu2 O53 N51 . . -129.0(2)
